data_7248865
loop_
_publ_author_name
'Pisk, Jana'
'Vrdoljak, Vi\<snja'
'Mandari\'c, Mirna'
'Hrenar, Tomica'
'Agustin, Dominique'
'Rub\<ci\'c, Mirta'

_publ_section_title
;
 Impact of POM's coordination mode and Mo-hybrid constituents on the
 binding, stability, and catalytic properties of hybrid (pre)catalysts
;
_journal_issue 27
_journal_name_full 'RSC Advances'
_journal_page_first 19029
_journal_page_last 19040
_journal_paper_doi 10.1039/D4RA03563A
_journal_volume 14
_journal_year 2024
_chemical_formula_moiety '4(C14 H14 Mo N3 O6), 2(Mo6 O19)'
_chemical_formula_sum 'C56 H56 Mo16 N12 O62'
_chemical_formula_weight 3424.16
_chemical_name_systematic
'bis((aquo)-dioxo-(N-(2-oxy-3-methoxybenzylidene)nicotinylhydrazonato)-molybdenum(vi)) hexamolybdate'
_space_group_crystal_system monoclinic
_space_group_IT_number 14
_space_group_name_Hall '-P 2ybc'
_space_group_name_H-M_alt 'P 1 21/c 1'
_atom_sites_solution_hydrogens mixed
_atom_sites_solution_primary iterative
_audit_creation_date 2022-05-02
_audit_creation_method
;
Olex2 1.2
(compiled 2018.05.29 svn.r3508 for OlexSys, GUI svn.r5506)
;
_audit_update_record
;
2024-02-27 deposited with the CCDC.	2024-06-06 downloaded from the CCDC.
;
_cell_angle_alpha 90
_cell_angle_beta 103.717(2)
_cell_angle_gamma 90
_cell_formula_units_Z 1
_cell_length_a 11.2569(3)
_cell_length_b 9.2706(2)
_cell_length_c 21.2974(5)
_cell_measurement_reflns_used 6137
_cell_measurement_temperature 150(2)
_cell_measurement_theta_max 32.2690
_cell_measurement_theta_min 4.4450
_cell_volume 2159.17(9)
_computing_cell_refinement
;
CrysAlisPro, Agilent Technologies,
Version 1.171.37.35 (release 13-08-2014 CrysAlis171 .NET)
(compiled Aug 13 2014,18:06:01)
;
_computing_data_collection
;
CrysAlisPro, Agilent Technologies,
Version 1.171.37.35 (release 13-08-2014 CrysAlis171 .NET)
(compiled Aug 13 2014,18:06:01)
;
_computing_data_reduction
;
CrysAlisPro, Agilent Technologies,
Version 1.171.37.35 (release 13-08-2014 CrysAlis171 .NET)
(compiled Aug 13 2014,18:06:01)
;
_computing_molecular_graphics 'Olex2 (Dolomanov et al., 2009)'
_computing_publication_material 'Olex2 (Dolomanov et al., 2009)'
_computing_structure_refinement 'ShelXL (Sheldrick, 2015)'
_computing_structure_solution 'olex2.solve (Bourhis et al., 2015)'
_diffrn_ambient_temperature 150
_diffrn_detector_area_resol_mean 16.3426
_diffrn_detector_type Sapphire3
_diffrn_measured_fraction_theta_full 0.995
_diffrn_measured_fraction_theta_max 0.881
_diffrn_measurement_details
;
#__ type_ start__ end____ width___ exp.time_
  1 omega    7.00   90.00   1.0000    8.0000
omega____ theta____ kappa____ phi______ frames
    -       22.4994   19.0000   60.0000 83

#__ type_ start__ end____ width___ exp.time_
  2 omega   17.00   72.00   1.0000    8.0000
omega____ theta____ kappa____ phi______ frames
    -       22.4994   57.0000   90.0000 55

#__ type_ start__ end____ width___ exp.time_
  3 omega   66.00   91.00   1.0000    8.0000
omega____ theta____ kappa____ phi______ frames
    -       22.4994  179.0000    0.0000 25

#__ type_ start__ end____ width___ exp.time_
  4 omega  -33.00   -8.00   1.0000    8.0000
omega____ theta____ kappa____ phi______ frames
    -      -22.4994  -57.0000   60.0000 25

#__ type_ start__ end____ width___ exp.time_
  5 omega   23.00   59.00   1.0000    8.0000
omega____ theta____ kappa____ phi______ frames
    -       22.4994  -99.0000    0.0000 36

#__ type_ start__ end____ width___ exp.time_
  6 omega  -34.00   24.00   1.0000    8.0000
omega____ theta____ kappa____ phi______ frames
    -       22.4994  -57.0000 -120.0000 58
;
_diffrn_measurement_device 'four-circle diffractometer'
_diffrn_measurement_device_type 'Xcalibur, Sapphire3'
_diffrn_measurement_method '\w scans'
_diffrn_radiation_type MoK\a
_diffrn_radiation_wavelength 0.71073
_diffrn_reflns_av_R_equivalents 0.0292
_diffrn_reflns_av_unetI/netI 0.0451
_diffrn_reflns_Laue_measured_fraction_full 0.995
_diffrn_reflns_Laue_measured_fraction_max 0.881
_diffrn_reflns_limit_h_max 12
_diffrn_reflns_limit_h_min -16
_diffrn_reflns_limit_k_max 14
_diffrn_reflns_limit_k_min -11
_diffrn_reflns_limit_l_max 32
_diffrn_reflns_limit_l_min -30
_diffrn_reflns_number 15865
_diffrn_reflns_point_group_measured_fraction_full 0.995
_diffrn_reflns_point_group_measured_fraction_max 0.881
_diffrn_reflns_theta_full 25.242
_diffrn_reflns_theta_max 32.927
_diffrn_reflns_theta_min 4.327
_exptl_absorpt_coefficient_mu 2.359
_exptl_absorpt_correction_T_max 1.00000
_exptl_absorpt_correction_T_min 0.81469
_exptl_absorpt_correction_type multi-scan
_exptl_absorpt_process_details
;
CrysAlisPro, Agilent Technologies,
Version 1.171.37.35 (release 13-08-2014 CrysAlis171 .NET)
(compiled Aug 13 2014,18:06:01)
Empirical absorption correction using spherical harmonics,
 implemented in SCALE3 ABSPACK scaling algorithm.
;
_exptl_crystal_colour red
_exptl_crystal_colour_primary red
_exptl_crystal_density_diffrn 2.633
_exptl_crystal_description prism
_exptl_crystal_F_000 1644
_exptl_crystal_size_max 0.11
_exptl_crystal_size_mid 0.08
_exptl_crystal_size_min 0.07
_refine_diff_density_max 0.879
_refine_diff_density_min -0.874
_refine_diff_density_rms 0.155
_refine_ls_extinction_method none
_refine_ls_goodness_of_fit_ref 1.060
_refine_ls_hydrogen_treatment mixed
_refine_ls_matrix_type full
_refine_ls_number_parameters 348
_refine_ls_number_reflns 7131
_refine_ls_number_restraints 3
_refine_ls_restrained_S_all 1.060
_refine_ls_R_factor_all 0.0500
_refine_ls_R_factor_gt 0.0347
_refine_ls_shift/su_max 0.001
_refine_ls_shift/su_mean 0.000
_refine_ls_structure_factor_coef Fsqd
_refine_ls_weighting_details 'w=1/[\s^2^(Fo^2^)+(0.0265P)^2^+2.1483P] where P=(Fo^2^+2Fc^2^)/3'
_refine_ls_weighting_scheme calc
_refine_ls_wR_factor_gt 0.0709
_refine_ls_wR_factor_ref 0.0793
_reflns_Friedel_coverage 0.000
_reflns_number_gt 5735
_reflns_number_total 7131
_reflns_threshold_expression 'I > 2\s(I)'
_cod_data_source_file d4ra03563a2.cif
_cod_data_source_block 1Hw
_cod_database_code 7248865
_shelx_shelxl_version_number 2018/3
_shelx_space_group_comment
;
The symmetry employed for this shelxl refinement is uniquely defined
by the following loop, which should always be used as a source of
symmetry information in preference to the above space-group names.
They are only intended as comments.
;
_shelx_estimated_absorpt_t_max 0.852
_shelx_estimated_absorpt_t_min 0.781
_olex2_refinement_description
;
1. Others
 Fixed Uiso: H10(0.024) H7(0.023) H12(0.031) H6(0.027) H14A(0.038) H14B(0.038)
 H14C(0.038) H4(0.027) H5(0.031) H13(0.027)
 Fixed X: O12(0) H10(0.101592) H7(0.463409) H12(0.170148) H6(0.594594)
 H14A(0.593776) H14B(0.631855) H14C(0.722606) H4(0.696157) H5(0.704385)
 H13(0.278077)
 Fixed Y: O12(0) H10(0.741329) H7(0.83823) H12(1.2337) H6(0.77506)
 H14A(0.130365) H14B(0.044834) H14C(0.16217) H4(0.361765) H5(0.606667)
 H13(1.081266)
 Fixed Z: O12(0.5) H10(0.800935) H7(0.624041) H12(0.796641) H6(0.555615)
 H14A(0.544321) H14B(0.611367) H14C(0.59331) H4(0.536868) H5(0.51096)
 H13(0.745377)
;
_olex2_submission_special_instructions 'No special instructions were received'

loop_
_space_group_symop_operation_xyz
'x, y, z'
'-x, y+1/2, -z+1/2'
'-x, -y, -z'
'x, -y-1/2, z-1/2'

loop_
_atom_site_label
_atom_site_type_symbol
_atom_site_fract_x
_atom_site_fract_y
_atom_site_fract_z
_atom_site_U_iso_or_equiv
_atom_site_adp_type
_atom_site_occupancy
_atom_site_site_symmetry_order
_atom_site_calc_flag
_atom_site_refinement_flags_posn
_atom_site_refinement_flags_adp
_atom_site_refinement_flags_occupancy
_atom_site_disorder_assembly
_atom_site_disorder_group
Mo1 Mo 0.32703(2) 0.49796(3) 0.70581(2) 0.01757(6) Uani 1 1 d . . . . .
Mo4 Mo 0.03896(2) 0.02090(3) 0.39844(2) 0.01821(7) Uani 1 1 d . . . . .
Mo2 Mo 0.20111(2) 0.06418(4) 0.54708(2) 0.02197(7) Uani 1 1 d . . . . .
Mo3 Mo -0.05639(3) 0.24084(3) 0.49597(2) 0.02170(7) Uani 1 1 d . . . . .
O12 O 0.000000 0.000000 0.500000 0.0127(6) Uani 1 2 d S T P . .
O10 O 0.18681(19) 0.0751(3) 0.45052(11) 0.0202(5) Uani 1 1 d . . . . .
O9 O 0.21204(19) -0.1365(3) 0.53487(11) 0.0227(5) Uani 1 1 d . . . . .
O13 O 0.0703(2) -0.1780(3) 0.41805(11) 0.0224(5) Uani 1 1 d . . . . .
O15 O -0.0303(2) 0.2075(3) 0.41164(12) 0.0257(5) Uani 1 1 d . . . . .
O2 O 0.2497(2) 0.6544(3) 0.74825(11) 0.0202(5) Uani 1 1 d . . . . .
O11 O 0.1134(2) 0.2484(3) 0.52989(13) 0.0272(5) Uani 1 1 d . . . . .
O6 O 0.5035(2) 0.5827(3) 0.78460(12) 0.0246(5) Uani 1 1 d D . . . .
O5 O 0.5809(2) 0.2472(2) 0.62053(11) 0.0200(5) Uani 1 1 d . . . . .
O1 O 0.4563(2) 0.4344(2) 0.66766(11) 0.0215(5) Uani 1 1 d . . . . .
O8 O 0.1373(2) 0.0419(3) 0.61866(11) 0.0278(6) Uani 1 1 d . . . . .
O4 O 0.3231(2) 0.3676(3) 0.76203(13) 0.0297(6) Uani 1 1 d . . . . .
O3 O 0.2021(2) 0.4687(3) 0.64530(14) 0.0358(7) Uani 1 1 d . . . . .
O14 O 0.0606(2) 0.0353(3) 0.32254(12) 0.0325(6) Uani 1 1 d . . . . .
N1 N 0.3820(2) 0.7136(3) 0.67252(13) 0.0182(5) Uani 1 1 d . . . . .
O16 O -0.1050(3) 0.4119(3) 0.49520(15) 0.0389(7) Uani 1 1 d . . . . .
O7 O 0.3478(2) 0.1117(4) 0.57588(13) 0.0399(7) Uani 1 1 d . . . . .
N2 N 0.3342(2) 0.8346(3) 0.69748(12) 0.0179(5) Uani 1 1 d . . . . .
N3 N 0.0524(3) 0.9353(4) 0.82838(15) 0.0278(7) Uani 1 1 d D . . . .
C2 C 0.5168(3) 0.4858(3) 0.62513(14) 0.0161(6) Uani 1 1 d . . . . .
C3 C 0.5854(3) 0.3852(4) 0.59856(15) 0.0181(6) Uani 1 1 d . . . . .
C8 C 0.2663(3) 0.7906(3) 0.73536(14) 0.0167(6) Uani 1 1 d . . . . .
C1 C 0.5187(3) 0.6322(4) 0.60803(15) 0.0185(6) Uani 1 1 d . . . . .
C10 C 0.1155(3) 0.8422(4) 0.79932(15) 0.0204(6) Uani 1 1 d . . . . .
H10 H 0.101592 0.741329 0.800935 0.024 Uiso 1 1 calc R . . . .
C7 C 0.4532(3) 0.7403(4) 0.63489(15) 0.0194(6) Uani 1 1 d . . . . .
H7 H 0.463409 0.838230 0.624041 0.023 Uiso 1 1 calc R . . . .
C9 C 0.2007(3) 0.8949(3) 0.76708(14) 0.0172(6) Uani 1 1 d . . . . .
C12 C 0.1558(3) 1.1327(4) 0.79670(17) 0.0255(7) Uani 1 1 d . . . . .
H12 H 0.170148 1.233700 0.796641 0.031 Uiso 1 1 calc R . . . .
C6 C 0.5908(3) 0.6758(4) 0.56609(16) 0.0223(7) Uani 1 1 d . . . . .
H6 H 0.594594 0.775060 0.555615 0.027 Uiso 1 1 calc R . . . .
C14 C 0.6367(3) 0.1375(4) 0.58998(18) 0.0254(7) Uani 1 1 d . . . . .
H14A H 0.593776 0.130365 0.544321 0.038 Uiso 1 1 calc GR . . . .
H14B H 0.631855 0.044834 0.611367 0.038 Uiso 1 1 calc GR . . . .
H14C H 0.722606 0.162170 0.593310 0.038 Uiso 1 1 calc GR . . . .
C4 C 0.6524(3) 0.4305(4) 0.55570(16) 0.0222(7) Uani 1 1 d . . . . .
H4 H 0.696157 0.361765 0.536868 0.027 Uiso 1 1 calc R . . . .
C5 C 0.6566(3) 0.5761(4) 0.53976(17) 0.0255(7) Uani 1 1 d . . . . .
H5 H 0.704385 0.606667 0.510960 0.031 Uiso 1 1 calc R . . . .
C13 C 0.2199(3) 1.0429(4) 0.76670(16) 0.0222(7) Uani 1 1 d . . . . .
H13 H 0.278077 1.081266 0.745377 0.027 Uiso 1 1 calc R . . . .
C11 C 0.0707(4) 1.0794(4) 0.82707(19) 0.0320(9) Uani 1 1 d . . . . .
H11 H 0.039(4) 1.137(5) 0.848(2) 0.044(13) Uiso 1 1 d . . . . .
H6A H 0.550(4) 0.516(4) 0.795(2) 0.047(15) Uiso 1 1 d D . . . .
H6B H 0.505(4) 0.638(4) 0.8140(16) 0.044(14) Uiso 1 1 d D . . . .
H3 H -0.001(4) 0.902(6) 0.847(2) 0.076(19) Uiso 1 1 d D . . . .

loop_
_atom_site_aniso_label
_atom_site_aniso_U_11
_atom_site_aniso_U_22
_atom_site_aniso_U_33
_atom_site_aniso_U_23
_atom_site_aniso_U_13
_atom_site_aniso_U_12
Mo1 0.01977(13) 0.01427(13) 0.02067(13) -0.00121(10) 0.00877(10) -0.00004(10)
Mo4 0.01954(13) 0.02270(15) 0.01434(12) 0.00302(10) 0.00789(10) 0.00334(10)
Mo2 0.01421(12) 0.03147(17) 0.02026(13) -0.00108(12) 0.00413(10) -0.00393(11)
Mo3 0.02756(14) 0.01494(14) 0.02749(15) 0.00389(11) 0.01630(12) 0.00473(11)
O12 0.0132(12) 0.0122(14) 0.0133(13) 0.0003(11) 0.0043(10) 0.0022(11)
O10 0.0183(10) 0.0225(12) 0.0233(11) 0.0017(10) 0.0118(9) 0.0005(9)
O9 0.0165(10) 0.0274(13) 0.0244(12) 0.0085(10) 0.0052(9) 0.0066(9)
O13 0.0261(11) 0.0224(12) 0.0229(11) -0.0053(10) 0.0140(9) 0.0002(10)
O15 0.0293(12) 0.0240(13) 0.0286(13) 0.0127(10) 0.0166(10) 0.0092(10)
O2 0.0235(11) 0.0162(11) 0.0237(11) -0.0005(9) 0.0110(9) 0.0015(9)
O11 0.0306(13) 0.0182(12) 0.0373(14) -0.0087(11) 0.0172(11) -0.0064(10)
O6 0.0264(12) 0.0243(14) 0.0228(12) -0.0035(11) 0.0050(10) 0.0071(10)
O5 0.0204(10) 0.0168(11) 0.0262(12) -0.0010(9) 0.0124(9) 0.0017(9)
O1 0.0305(12) 0.0167(11) 0.0225(11) -0.0001(9) 0.0167(10) 0.0029(9)
O8 0.0234(12) 0.0421(16) 0.0173(11) -0.0010(11) 0.0038(9) 0.0004(11)
O4 0.0426(14) 0.0172(12) 0.0367(14) 0.0045(11) 0.0238(12) 0.0028(11)
O3 0.0308(13) 0.0348(16) 0.0385(16) -0.0141(13) 0.0018(12) 0.0002(12)
O14 0.0323(13) 0.0500(18) 0.0192(12) 0.0077(12) 0.0137(10) 0.0105(12)
N1 0.0199(12) 0.0165(13) 0.0185(12) -0.0021(11) 0.0055(10) 0.0021(10)
O16 0.0473(16) 0.0199(14) 0.0619(19) 0.0089(13) 0.0376(15) 0.0095(12)
O7 0.0187(12) 0.063(2) 0.0356(15) -0.0072(15) 0.0024(11) -0.0119(12)
N2 0.0213(12) 0.0128(13) 0.0196(13) -0.0017(10) 0.0048(10) 0.0033(10)
N3 0.0310(16) 0.0335(18) 0.0230(15) 0.0008(13) 0.0144(13) 0.0065(13)
C2 0.0166(13) 0.0178(15) 0.0148(13) 0.0002(12) 0.0055(11) 0.0004(11)
C3 0.0162(13) 0.0175(15) 0.0204(15) -0.0028(12) 0.0043(11) -0.0008(11)
C8 0.0177(13) 0.0166(15) 0.0148(13) 0.0010(12) 0.0019(11) 0.0021(11)
C1 0.0211(14) 0.0181(16) 0.0165(14) 0.0005(12) 0.0047(11) -0.0004(12)
C10 0.0224(15) 0.0217(17) 0.0180(14) -0.0014(13) 0.0068(12) 0.0022(13)
C7 0.0224(14) 0.0160(15) 0.0204(15) 0.0028(12) 0.0059(12) 0.0009(12)
C9 0.0181(13) 0.0163(15) 0.0165(14) -0.0008(12) 0.0023(11) 0.0036(11)
C12 0.0335(18) 0.0122(15) 0.0290(18) -0.0022(14) 0.0036(14) 0.0041(13)
C6 0.0258(16) 0.0216(17) 0.0210(15) 0.0034(13) 0.0084(13) -0.0008(13)
C14 0.0282(17) 0.0190(17) 0.0328(18) -0.0061(14) 0.0148(14) 0.0009(13)
C4 0.0179(14) 0.0277(18) 0.0237(16) -0.0024(14) 0.0100(12) 0.0018(13)
C5 0.0202(15) 0.032(2) 0.0270(17) 0.0027(15) 0.0120(13) 0.0030(14)
C13 0.0207(15) 0.0217(17) 0.0234(16) 0.0018(13) 0.0039(12) 0.0003(13)
C11 0.039(2) 0.027(2) 0.0294(19) -0.0090(16) 0.0069(16) 0.0124(17)

loop_
_atom_type_symbol
_atom_type_description
_atom_type_scat_dispersion_real
_atom_type_scat_dispersion_imag
_atom_type_scat_source
C C 0.0033 0.0016 'International Tables Vol C Tables 4.2.6.8 and 6.1.1.4'
H H 0.0000 0.0000 'International Tables Vol C Tables 4.2.6.8 and 6.1.1.4'
Mo Mo -1.6832 0.6857 'International Tables Vol C Tables 4.2.6.8 and 6.1.1.4'
N N 0.0061 0.0033 'International Tables Vol C Tables 4.2.6.8 and 6.1.1.4'
O O 0.0106 0.0060 'International Tables Vol C Tables 4.2.6.8 and 6.1.1.4'

loop_
_geom_angle_atom_site_label_1
_geom_angle_atom_site_label_2
_geom_angle_atom_site_label_3
_geom_angle
_geom_angle_site_symmetry_1
_geom_angle_site_symmetry_3
_geom_angle_publ_flag
O2 Mo1 O6 79.91(9) . . ?
O2 Mo1 N1 71.49(10) . . ?
O1 Mo1 O2 149.65(10) . . ?
O1 Mo1 O6 79.18(9) . . ?
O1 Mo1 N1 81.19(10) . . ?
O4 Mo1 O2 96.28(11) . . ?
O4 Mo1 O6 84.07(11) . . ?
O4 Mo1 O1 103.16(11) . . ?
O4 Mo1 N1 154.33(12) . . ?
O3 Mo1 O2 95.05(11) . . ?
O3 Mo1 O6 169.79(12) . . ?
O3 Mo1 O1 101.85(12) . . ?
O3 Mo1 O4 105.42(14) . . ?
O3 Mo1 N1 98.23(12) . . ?
N1 Mo1 O6 71.79(9) . . ?
O10 Mo4 O12 78.70(7) . . ?
O10 Mo4 O13 92.20(10) . . ?
O10 Mo4 O15 90.36(10) . . ?
O10 Mo4 O8 154.10(10) . 3_556 ?
O13 Mo4 O12 77.31(7) . . ?
O13 Mo4 O15 152.73(10) . . ?
O13 Mo4 O8 83.31(10) . 3_556 ?
O15 Mo4 O12 76.59(7) . . ?
O15 Mo4 O8 82.62(11) . 3_556 ?
O8 Mo4 O12 75.42(7) 3_556 . ?
O14 Mo4 O12 177.39(9) . . ?
O14 Mo4 O10 103.86(11) . . ?
O14 Mo4 O13 102.95(12) . . ?
O14 Mo4 O15 102.76(12) . . ?
O14 Mo4 O8 102.00(11) . 3_556 ?
O10 Mo2 O12 74.95(6) . . ?
O9 Mo2 O12 77.11(6) . . ?
O9 Mo2 O10 84.35(10) . . ?
O9 Mo2 O11 151.47(10) . . ?
O11 Mo2 O12 75.35(7) . . ?
O11 Mo2 O10 81.48(10) . . ?
O8 Mo2 O12 78.34(7) . . ?
O8 Mo2 O10 153.06(10) . . ?
O8 Mo2 O9 93.11(11) . . ?
O8 Mo2 O11 88.55(11) . . ?
O7 Mo2 O12 176.02(10) . . ?
O7 Mo2 O10 101.07(12) . . ?
O7 Mo2 O9 102.63(13) . . ?
O7 Mo2 O11 104.32(14) . . ?
O7 Mo2 O8 105.64(12) . . ?
O9 Mo3 O12 75.75(7) 3_556 . ?
O13 Mo3 O12 76.18(7) 3_556 . ?
O13 Mo3 O9 84.49(10) 3_556 3_556 ?
O15 Mo3 O12 77.13(7) . . ?
O15 Mo3 O9 86.00(10) . 3_556 ?
O15 Mo3 O13 153.13(10) . 3_556 ?
O11 Mo3 O12 77.11(7) . . ?
O11 Mo3 O9 152.79(10) . 3_556 ?
O11 Mo3 O13 87.20(11) . 3_556 ?
O11 Mo3 O15 89.91(11) . . ?
O16 Mo3 O12 176.17(9) . . ?
O16 Mo3 O9 101.45(12) . 3_556 ?
O16 Mo3 O13 101.07(12) . 3_556 ?
O16 Mo3 O15 105.43(13) . . ?
O16 Mo3 O11 105.57(13) . . ?
Mo4 O12 Mo4 180.0 . 3_556 ?
Mo4 O12 Mo2 90.041(10) . . ?
Mo4 O12 Mo2 89.959(10) 3_556 . ?
Mo4 O12 Mo2 89.958(10) . 3_556 ?
Mo4 O12 Mo2 90.041(10) 3_556 3_556 ?
Mo4 O12 Mo3 89.753(10) . . ?
Mo4 O12 Mo3 89.754(10) 3_556 3_556 ?
Mo4 O12 Mo3 90.247(10) . 3_556 ?
Mo4 O12 Mo3 90.246(10) 3_556 . ?
Mo2 O12 Mo2 180.0 . 3_556 ?
Mo3 O12 Mo2 90.023(11) . 3_556 ?
Mo3 O12 Mo2 90.024(11) 3_556 . ?
Mo3 O12 Mo2 89.977(11) 3_556 3_556 ?
Mo3 O12 Mo2 89.977(11) . . ?
Mo3 O12 Mo3 179.999(15) 3_556 . ?
Mo4 O10 Mo2 116.18(11) . . ?
Mo2 O9 Mo3 116.59(11) . 3_556 ?
Mo4 O13 Mo3 116.12(11) . 3_556 ?
Mo3 O15 Mo4 115.82(12) . . ?
C8 O2 Mo1 120.03(19) . . ?
Mo3 O11 Mo2 117.40(12) . . ?
C3 O5 C14 117.0(3) . . ?
C2 O1 Mo1 137.2(2) . . ?
Mo2 O8 Mo4 116.25(12) . 3_556 ?
N2 N1 Mo1 115.55(19) . . ?
C7 N1 Mo1 128.7(2) . . ?
C7 N1 N2 115.7(3) . . ?
C8 N2 N1 108.6(3) . . ?
C11 N3 C10 121.4(3) . . ?
O1 C2 C3 116.7(3) . . ?
O1 C2 C1 123.9(3) . . ?
C1 C2 C3 119.4(3) . . ?
O5 C3 C2 114.4(3) . . ?
O5 C3 C4 125.5(3) . . ?
C4 C3 C2 120.1(3) . . ?
O2 C8 C9 115.0(3) . . ?
N2 C8 O2 124.3(3) . . ?
N2 C8 C9 120.7(3) . . ?
C2 C1 C7 121.9(3) . . ?
C6 C1 C2 119.3(3) . . ?
C6 C1 C7 118.7(3) . . ?
N3 C10 C9 119.8(3) . . ?
N1 C7 C1 124.5(3) . . ?
C10 C9 C8 118.3(3) . . ?
C13 C9 C8 123.3(3) . . ?
C13 C9 C10 118.4(3) . . ?
C13 C12 C11 120.7(3) . . ?
C5 C6 C1 120.8(3) . . ?
C3 C4 C5 120.6(3) . . ?
C6 C5 C4 119.7(3) . . ?
C12 C13 C9 120.2(3) . . ?
N3 C11 C12 119.5(3) . . ?

loop_
_geom_bond_atom_site_label_1
_geom_bond_atom_site_label_2
_geom_bond_distance
_geom_bond_site_symmetry_2
_geom_bond_publ_flag
Mo1 O2 2.013(2) . ?
Mo1 O6 2.408(3) . ?
Mo1 O1 1.919(2) . ?
Mo1 O4 1.709(2) . ?
Mo1 O3 1.689(3) . ?
Mo1 N1 2.256(3) . ?
Mo4 O12 2.3147(3) . ?
Mo4 O10 1.838(2) . ?
Mo4 O13 1.905(2) . ?
Mo4 O15 1.945(2) . ?
Mo4 O8 2.017(2) 3_556 ?
Mo4 O14 1.696(2) . ?
Mo2 O12 2.3255(3) . ?
Mo2 O10 2.027(2) . ?
Mo2 O9 1.887(3) . ?
Mo2 O11 1.964(3) . ?
Mo2 O8 1.844(2) . ?
Mo2 O7 1.679(2) . ?
Mo3 O12 2.3172(3) . ?
Mo3 O9 1.972(2) 3_556 ?
Mo3 O13 1.963(2) 3_556 ?
Mo3 O15 1.912(2) . ?
Mo3 O11 1.877(2) . ?
Mo3 O16 1.677(3) . ?
O2 C8 1.315(4) . ?
O5 C3 1.367(4) . ?
O5 C14 1.430(4) . ?
O1 C2 1.343(4) . ?
N1 N2 1.403(4) . ?
N1 C7 1.285(4) . ?
N2 C8 1.301(4) . ?
N3 C10 1.356(4) . ?
N3 C11 1.353(5) . ?
C2 C3 1.411(4) . ?
C2 C1 1.407(4) . ?
C3 C4 1.380(4) . ?
C8 C9 1.474(4) . ?
C1 C7 1.441(4) . ?
C1 C6 1.401(4) . ?
C10 C9 1.394(4) . ?
C9 C13 1.389(5) . ?
C12 C13 1.357(5) . ?
C12 C11 1.369(6) . ?
C6 C5 1.383(5) . ?
C4 C5 1.396(5) . ?
